data_1520797
loop_
_publ_author_name
'Ayres de Campos, J.'
'Ferreira, L.P.'
'Mendes, P.J.'
'Fruchart, D.'
'Gil, J.M.'
'Ferreira, I.C.'
'Ayres de Campos, N.'
'Bacmann, M.'
'Soubeyroux, J.L.'
'Godinho, M.'

_publ_section_title
;
 Study of R Fe9.5 Mo2.5 H (R = Y, Dy, Ho, Er) and R Fe9.5 Mo2.5 N (R= Y,
 Dy) compounds by Mossbauer spectroscopy, magnetisation and neutron powder
 diffraction
;
_journal_name_full 'Journal of Magnetism and Magnetic Materials'
_journal_page_first 293
_journal_page_last 303
_journal_volume 213
_journal_year 2000
_chemical_formula_sum 'Fe9.6 H0.93 Mo2.4 Y'
_chemical_name_systematic 'Y Fe9.6 Mo2.4 H0.93'
_space_group_IT_number 139
_symmetry_space_group_name_Hall '-I 4 2'
_symmetry_space_group_name_H-M 'I 4/m m m'
_cell_angle_alpha 90
_cell_angle_beta 90
_cell_angle_gamma 90
_cell_formula_units_Z 2
_cell_length_a 8.593
_cell_length_b 8.593
_cell_length_c 4.815
_cell_volume 355.538
_citation_journal_id_ASTM JMMMDC
_cod_data_source_file AyresdeCampos_JMMMDC_2000_1562.cif
_cod_data_source_block H0.93Fe9.6Mo2.4Y1
_cod_original_cell_volume 355.5379
_cod_original_formula_sum 'H0.93 Fe9.6 Mo2.4 Y1'
_cod_database_code 1520797

loop_
_symmetry_equiv_pos_as_xyz
x,y,z
-y,x,z
-x,-y,z
y,-x,z
x,-y,-z
y,x,-z
-x,y,-z
-y,-x,-z
-x,-y,-z
y,-x,-z
x,y,-z
-y,x,-z
-x,y,z
-y,-x,z
x,-y,z
y,x,z
x+1/2,y+1/2,z+1/2
-y+1/2,x+1/2,z+1/2
-x+1/2,-y+1/2,z+1/2
y+1/2,-x+1/2,z+1/2
x+1/2,-y+1/2,-z+1/2
y+1/2,x+1/2,-z+1/2
-x+1/2,y+1/2,-z+1/2
-y+1/2,-x+1/2,-z+1/2
-x+1/2,-y+1/2,-z+1/2
y+1/2,-x+1/2,-z+1/2
x+1/2,y+1/2,-z+1/2
-y+1/2,x+1/2,-z+1/2
-x+1/2,y+1/2,z+1/2
-y+1/2,-x+1/2,z+1/2
x+1/2,-y+1/2,z+1/2
y+1/2,x+1/2,z+1/2

loop_
_atom_site_label
_atom_site_type_symbol
_atom_site_fract_x
_atom_site_fract_y
_atom_site_fract_z
_atom_site_occupancy
_atom_site_U_iso_or_equiv
Mo1 Mo 0.3598 0 0 0.6 0.0
Y1 Y 0 0 0 1 0.0
H1 H 0 0 0.5 0.93 0.0
Fe3 Fe 0.2794 0.5 0 1 0.0
Fe2 Fe 0.3598 0 0 0.4 0.0
Fe1 Fe 0.25 0.25 0.25 1 0.0
